data_1504725
loop_
_publ_author_name
'Memminger, Karin'
'Oeser, Thomas'
'M\"uller, Thomas J J'

_publ_section_title
;
 Phenothiazinophanes: synthesis, structure, and intramolecular electronic
 communication.
;
_journal_issue 13
_journal_name_full 'Organic letters'
_journal_page_first 2797
_journal_page_last 2800
_journal_paper_doi 10.1021/ol800920d
_journal_volume 10
_journal_year 2008
_chemical_formula_sum 'C40 H46 N2 S2'
_chemical_formula_weight 618.91
_chemical_name_systematic
;
 1(10),4(10)-Di-n-hexyl-1,4(3,7)-diphenothiazinacyclohexa-phane
;
_space_group_IT_number 14
_symmetry_cell_setting monoclinic
_symmetry_space_group_name_Hall '-P 2yn'
_symmetry_space_group_name_H-M 'P 1 21/n 1'
_atom_sites_solution_hydrogens geom
_atom_sites_solution_primary direct
_atom_sites_solution_secondary difmap
_audit_creation_method SHELXL-97
_cell_angle_alpha 90
_cell_angle_beta 96.178(1)
_cell_angle_gamma 90
_cell_formula_units_Z 2
_cell_length_a 10.4057(1)
_cell_length_b 13.7973(2)
_cell_length_c 11.7812(2)
_cell_measurement_temperature 200(2)
_cell_volume 1681.61(4)
_computing_cell_refinement 'Bruker SMART'
_computing_data_collection 'Bruker SMART'
_computing_data_reduction 'Bruker SHELXTL'
_computing_molecular_graphics 'Bruker SHELXTL'
_computing_publication_material 'Bruker SHELXTL'
_computing_structure_refinement 'SHELXL-97 (Sheldrick, 1997)'
_computing_structure_solution 'SHELXS-97 (Sheldrick, 1990)'
_diffrn_ambient_temperature 200(2)
_diffrn_measured_fraction_theta_full 0.997
_diffrn_measured_fraction_theta_max 0.997
_diffrn_measurement_device_type 'CCD area detector'
_diffrn_measurement_method 'phi and omega scans'
_diffrn_radiation_monochromator graphite
_diffrn_radiation_source 'fine-focus sealed tube'
_diffrn_radiation_type MoK\a
_diffrn_radiation_wavelength 0.71073
_diffrn_reflns_av_R_equivalents 0.0286
_diffrn_reflns_av_sigmaI/netI 0.0225
_diffrn_reflns_limit_h_max 13
_diffrn_reflns_limit_h_min -13
_diffrn_reflns_limit_k_max 17
_diffrn_reflns_limit_k_min -17
_diffrn_reflns_limit_l_max 15
_diffrn_reflns_limit_l_min -15
_diffrn_reflns_number 17155
_diffrn_reflns_theta_full 27.49
_diffrn_reflns_theta_max 27.49
_diffrn_reflns_theta_min 2.28
_exptl_absorpt_coefficient_mu 0.189
_exptl_absorpt_correction_T_max 0.9560
_exptl_absorpt_correction_T_min 0.9247
_exptl_absorpt_correction_type multi-scan
_exptl_crystal_colour colorless
_exptl_crystal_density_diffrn 1.222
_exptl_crystal_density_method 'not measured'
_exptl_crystal_description polyhedron
_exptl_crystal_F_000 664
_exptl_crystal_size_max 0.42
_exptl_crystal_size_mid 0.26
_exptl_crystal_size_min 0.24
_refine_diff_density_max 0.662
_refine_diff_density_min -0.284
_refine_diff_density_rms 0.048
_refine_ls_extinction_method none
_refine_ls_goodness_of_fit_ref 1.033
_refine_ls_hydrogen_treatment mixed
_refine_ls_matrix_type full
_refine_ls_number_parameters 200
_refine_ls_number_reflns 3852
_refine_ls_number_restraints 0
_refine_ls_restrained_S_all 1.033
_refine_ls_R_factor_all 0.0532
_refine_ls_R_factor_gt 0.0419
_refine_ls_shift/su_max 0.001
_refine_ls_shift/su_mean 0.000
_refine_ls_structure_factor_coef Fsqd
_refine_ls_weighting_details 'calc w=1/[\s^2^(Fo^2^)+(0.0617P)^2^+0.7470P] where P=(Fo^2^+2Fc^2^)/3'
_refine_ls_weighting_scheme calc
_refine_ls_wR_factor_gt 0.1102
_refine_ls_wR_factor_ref 0.1187
_reflns_number_gt 3176
_reflns_number_total 3852
_reflns_threshold_expression >2sigma(I)
_cod_data_source_file ol800920d-file004.cif
_cod_data_source_block km19
_cod_depositor_comments
;
The following automatic conversions were performed:

'_symmetry_cell_setting' value 'Monoclinic' changed to 'monoclinic'
according to /home/saulius/struct/CIF-dictionaries/cif_core.dic
dictionary named 'cif_core.dic' version 2.4.1 from 2010-06-29.

Automatic conversion script
Id: cif_fix_values 1715 2011-07-08 13:25:40Z adriana 
;
_cod_original_sg_symbol_H-M P2(1)/n
_cod_database_code 1504725

loop_
_symmetry_equiv_pos_as_xyz
'x, y, z'
'-x+1/2, y+1/2, -z+1/2'
'-x, -y, -z'
'x-1/2, -y-1/2, z-1/2'

loop_
_atom_site_label
_atom_site_type_symbol
_atom_site_fract_x
_atom_site_fract_y
_atom_site_fract_z
_atom_site_U_iso_or_equiv
_atom_site_adp_type
_atom_site_occupancy
_atom_site_symmetry_multiplicity
_atom_site_calc_flag
_atom_site_refinement_flags
S1 S 0.18964(4) 0.84576(3) 0.03099(3) 0.03133(13) Uani 1 1 d .
N1 N -0.02631(13) 0.74281(9) -0.10049(11) 0.0289(3) Uani 1 1 d .
C1 C 0.18390(15) 0.94720(12) -0.16979(13) 0.0303(3) Uani 1 1 d .
H1 H 0.2512 0.9852 -0.1314 0.036 Uiso 1 1 calc R
C2 C 0.14231(16) 0.96638(12) -0.28376(14) 0.0325(4) Uani 1 1 d .
C3 C 0.04056(17) 0.91166(12) -0.33496(14) 0.0348(4) Uani 1 1 d .
H3 H 0.0102 0.9240 -0.4126 0.042 Uiso 1 1 calc R
C4 C -0.01888(17) 0.83934(12) -0.27703(14) 0.0324(3) Uani 1 1 d .
H4 H -0.0901 0.8046 -0.3144 0.039 Uiso 1 1 calc R
C5 C -0.16552(16) 0.74036(12) 0.05771(14) 0.0323(3) Uani 1 1 d .
H5 H -0.2297 0.7041 0.0125 0.039 Uiso 1 1 calc R
C6 C -0.18574(16) 0.76719(12) 0.16819(14) 0.0339(4) Uani 1 1 d .
H6 H -0.2627 0.7471 0.1980 0.041 Uiso 1 1 calc R
C7 C -0.09620(16) 0.82259(11) 0.23595(13) 0.0305(3) Uani 1 1 d .
C8 C 0.01731(15) 0.84899(11) 0.19092(13) 0.0284(3) Uani 1 1 d .
H8 H 0.0795 0.8878 0.2350 0.034 Uiso 1 1 calc R
C11 C 0.12841(15) 0.87314(11) -0.11109(12) 0.0272(3) Uani 1 1 d .
C12 C 0.02624(15) 0.81765(11) -0.16351(13) 0.0272(3) Uani 1 1 d .
C13 C 0.04049(14) 0.81916(11) 0.08248(12) 0.0260(3) Uani 1 1 d .
C14 C -0.05175(15) 0.76624(11) 0.01282(13) 0.0272(3) Uani 1 1 d .
C15 C 0.20198(18) 1.04802(13) -0.34622(15) 0.0385(4) Uani 1 1 d .
H15A H 0.2125 1.0264 -0.4248 0.046 Uiso 1 1 calc R
H15B H 0.2891 1.0621 -0.3073 0.046 Uiso 1 1 calc R
C16 C -0.12203(19) 0.85877(12) 0.35238(14) 0.0366(4) Uani 1 1 d .
H16A H -0.0385 0.8707 0.3989 0.044 Uiso 1 1 calc R
H16B H -0.1685 0.8080 0.3910 0.044 Uiso 1 1 calc R
C21 C -0.10340(17) 0.66712(11) -0.16274(14) 0.0323(3) Uani 1 1 d .
H21A H -0.0787 0.6628 -0.2414 0.039 Uiso 1 1 calc R
H21B H -0.1960 0.6851 -0.1678 0.039 Uiso 1 1 calc R
C22 C -0.08440(17) 0.56855(12) -0.10514(14) 0.0343(4) Uani 1 1 d .
H22A H -0.1234 0.5698 -0.0321 0.041 Uiso 1 1 calc R
H22B H 0.0093 0.5562 -0.0874 0.041 Uiso 1 1 calc R
C23 C -0.14481(18) 0.48556(13) -0.17901(16) 0.0411(4) Uani 1 1 d .
H23A H -0.2340 0.5036 -0.2093 0.049 Uiso 1 1 calc R
H23B H -0.1498 0.4271 -0.1310 0.049 Uiso 1 1 calc R
C24 C -0.06635(19) 0.46137(14) -0.28017(17) 0.0452(4) Uani 1 1 d .
H24A H -0.0582 0.5210 -0.3256 0.054 Uiso 1 1 calc R
H24B H 0.0218 0.4413 -0.2491 0.054 Uiso 1 1 calc R
C25 C -0.1243(2) 0.38310(15) -0.35805(19) 0.0501(5) Uani 1 1 d .
H25A H -0.2113 0.4035 -0.3918 0.060 Uiso 1 1 calc R
H25B H -0.1341 0.3234 -0.3132 0.060 Uiso 1 1 calc R
C26 C -0.0414(2) 0.36173(16) -0.4524(2) 0.0553(5) Uani 1 1 d .
H26A H -0.0409 0.4181 -0.5030 0.083 Uiso 1 1 calc R
H26B H -0.0765 0.3056 -0.4963 0.083 Uiso 1 1 calc R
H26C H 0.0471 0.3476 -0.4194 0.083 Uiso 1 1 calc R

loop_
_atom_site_aniso_label
_atom_site_aniso_U_11
_atom_site_aniso_U_22
_atom_site_aniso_U_33
_atom_site_aniso_U_23
_atom_site_aniso_U_13
_atom_site_aniso_U_12
S1 0.0259(2) 0.0442(3) 0.0242(2) 0.00157(16) 0.00413(14) -0.00150(16)
N1 0.0359(7) 0.0267(6) 0.0244(6) -0.0032(5) 0.0044(5) -0.0022(5)
C1 0.0317(8) 0.0316(8) 0.0296(8) -0.0020(6) 0.0117(6) 0.0019(6)
C2 0.0406(9) 0.0292(8) 0.0304(8) 0.0004(6) 0.0166(7) 0.0074(7)
C3 0.0475(10) 0.0332(8) 0.0249(7) 0.0024(6) 0.0097(7) 0.0087(7)
C4 0.0384(9) 0.0308(8) 0.0276(8) -0.0029(6) 0.0017(6) 0.0035(7)
C5 0.0306(8) 0.0305(8) 0.0362(8) -0.0016(6) 0.0056(6) -0.0032(6)
C6 0.0339(8) 0.0317(8) 0.0384(9) 0.0040(7) 0.0144(7) -0.0028(7)
C7 0.0383(8) 0.0282(8) 0.0265(7) 0.0048(6) 0.0109(6) 0.0026(6)
C8 0.0323(8) 0.0296(8) 0.0235(7) 0.0016(6) 0.0036(6) -0.0010(6)
C11 0.0287(7) 0.0309(8) 0.0230(7) -0.0018(6) 0.0078(6) 0.0048(6)
C12 0.0322(8) 0.0259(7) 0.0245(7) -0.0014(6) 0.0071(6) 0.0053(6)
C13 0.0268(7) 0.0277(7) 0.0239(7) 0.0032(6) 0.0051(6) 0.0005(6)
C14 0.0312(8) 0.0248(7) 0.0261(7) 0.0013(6) 0.0055(6) 0.0022(6)
C15 0.0483(10) 0.0384(9) 0.0326(8) 0.0042(7) 0.0222(7) 0.0043(8)
C16 0.0506(10) 0.0343(9) 0.0276(8) 0.0042(6) 0.0159(7) 0.0002(7)
C21 0.0390(9) 0.0283(8) 0.0289(8) -0.0020(6) 0.0000(6) -0.0001(7)
C22 0.0412(9) 0.0279(8) 0.0342(8) 0.0004(6) 0.0058(7) -0.0008(7)
C23 0.0446(10) 0.0269(8) 0.0513(10) -0.0009(7) 0.0036(8) -0.0025(7)
C24 0.0478(11) 0.0410(10) 0.0467(10) -0.0030(8) 0.0040(8) -0.0106(8)
C25 0.0489(11) 0.0423(10) 0.0586(12) -0.0118(9) 0.0028(9) -0.0035(9)
C26 0.0583(13) 0.0454(11) 0.0630(14) -0.0119(10) 0.0105(11) -0.0060(10)

loop_
_atom_type_symbol
_atom_type_description
_atom_type_scat_dispersion_real
_atom_type_scat_dispersion_imag
_atom_type_scat_source
C C 0.0033 0.0016 'International Tables Vol C Tables 4.2.6.8 and 6.1.1.4'
H H 0.0000 0.0000 'International Tables Vol C Tables 4.2.6.8 and 6.1.1.4'
N N 0.0061 0.0033 'International Tables Vol C Tables 4.2.6.8 and 6.1.1.4'
S S 0.1246 0.1234 'International Tables Vol C Tables 4.2.6.8 and 6.1.1.4'

loop_
_geom_angle_atom_site_label_1
_geom_angle_atom_site_label_2
_geom_angle_atom_site_label_3
_geom_angle
_geom_angle_site_symmetry_3
C13 S1 C11 97.43(7) .
C12 N1 C14 116.54(12) .
C12 N1 C21 118.63(12) .
C14 N1 C21 118.92(13) .
C2 C1 C11 121.07(15) .
C3 C2 C1 117.43(15) .
C3 C2 C15 121.87(15) .
C1 C2 C15 120.61(16) .
C2 C3 C4 122.47(15) .
C3 C4 C12 120.03(16) .
C6 C5 C14 120.46(15) .
C7 C6 C5 121.65(15) .
C6 C7 C8 117.93(14) .
C6 C7 C16 121.99(15) .
C8 C7 C16 119.99(15) .
C13 C8 C7 120.73(15) .
C1 C11 C12 121.20(14) .
C1 C11 S1 120.04(12) .
C12 C11 S1 118.74(12) .
C11 C12 C4 117.72(14) .
C11 C12 N1 119.07(13) .
C4 C12 N1 123.21(14) .
C8 C13 C14 121.22(14) .
C8 C13 S1 120.08(12) .
C14 C13 S1 118.68(11) .
C5 C14 C13 117.91(14) .
C5 C14 N1 123.22(14) .
C13 C14 N1 118.86(13) .
C2 C15 C16 113.52(14) 3_575
C7 C16 C15 112.58(14) 3_575
N1 C21 C22 112.07(13) .
C21 C22 C23 112.87(14) .
C22 C23 C24 112.31(15) .
C25 C24 C23 114.49(16) .
C24 C25 C26 111.58(17) .

loop_
_geom_bond_atom_site_label_1
_geom_bond_atom_site_label_2
_geom_bond_distance
_geom_bond_site_symmetry_2
S1 C13 1.7647(15) .
S1 C11 1.7665(15) .
N1 C12 1.416(2) .
N1 C14 1.4258(19) .
N1 C21 1.465(2) .
C1 C2 1.391(2) .
C1 C11 1.393(2) .
C2 C3 1.385(2) .
C2 C15 1.515(2) .
C3 C4 1.391(2) .
C4 C12 1.401(2) .
C5 C6 1.391(2) .
C5 C14 1.394(2) .
C6 C7 1.389(2) .
C7 C8 1.394(2) .
C7 C16 1.511(2) .
C8 C13 1.388(2) .
C11 C12 1.399(2) .
C13 C14 1.399(2) .
C15 C16 1.529(2) 3_575
C16 C15 1.529(2) 3_575
C21 C22 1.523(2) .
C22 C23 1.532(2) .
C23 C24 1.552(3) .
C24 C25 1.501(3) .
C25 C26 1.508(3) .
